data_2223352
loop_
_publ_author_name
'Gao, Zhi-Hua'
'Wang, Hao'
'He, Jing-Yu'
'Wang, Rui-Fen'

_publ_section_title Tetrakis(\m-4-methoxybenzoato)bis[(4-methoxybenzoato)(1,10-phenanthroline)terbium(III)]
_journal_coeditor_code CV2614
_journal_issue 10
_journal_name_full 'Acta Crystallographica Section E'
_journal_page_first m1240
_journal_page_last m1241
_journal_paper_doi 10.1107/S1600536809037751
_journal_volume 65
_journal_year 2009
_chemical_formula_iupac '[Tb2 (C8 H7 O3)6 (C12 H8 N2)2]'
_chemical_formula_moiety 'C72 H58 N4 O18 Tb2'
_chemical_formula_sum 'C72 H58 N4 O18 Tb2'
_chemical_formula_weight 1585.06
_chemical_melting_point 513
_chemical_name_common 'p-methoxybenzoate phenanthroline terbium'
_chemical_name_systematic
;
Tetrakis(\m-4-methoxybenzoato)bis[(4-methoxybenzoato)(1,10-
phenanthroline)terbium(III)]
;
_space_group_IT_number 14
_symmetry_cell_setting monoclinic
_symmetry_space_group_name_Hall '-P 2ybc'
_symmetry_space_group_name_H-M 'P 1 21/c 1'
_atom_sites_solution_hydrogens geom
_atom_sites_solution_primary direct
_atom_sites_solution_secondary difmap
_audit_creation_method SHELXL-97
_cell_angle_alpha 90.00
_cell_angle_beta 109.070(2)
_cell_angle_gamma 90.00
_cell_formula_units_Z 4
_cell_length_a 18.055(2)
_cell_length_b 15.1404(12)
_cell_length_c 25.954(3)
_cell_measurement_reflns_used 9702
_cell_measurement_temperature 298(2)
_cell_measurement_theta_max 25.654
_cell_measurement_theta_min 2.341
_cell_volume 6705.4(12)
_computing_cell_refinement 'SAINT (Bruker, 1998)'
_computing_data_collection 'SMART (Bruker, 1998)'
_computing_data_reduction 'SAINT (Bruker, 1998)'
_computing_molecular_graphics 'SHELXTL (Sheldrick, 2008)'
_computing_publication_material 'SHELXTL (Sheldrick, 2008)'
_computing_structure_refinement 'SHELXL97 (Sheldrick, 2008)'
_computing_structure_solution 'SHELXS97 (Sheldrick, 2008)'
_diffrn_ambient_temperature 298(2)
_diffrn_measured_fraction_theta_full 0.999
_diffrn_measured_fraction_theta_max 0.999
_diffrn_measurement_device_type 'Bruker APEXII CCD area-detector'
_diffrn_measurement_method '\f and \w'
_diffrn_radiation_monochromator graphite
_diffrn_radiation_source 'fine-focus sealed tube'
_diffrn_radiation_type MoK\a
_diffrn_radiation_wavelength 0.71073
_diffrn_reflns_av_R_equivalents 0.0479
_diffrn_reflns_av_sigmaI/netI 0.0601
_diffrn_reflns_limit_h_max 16
_diffrn_reflns_limit_h_min -21
_diffrn_reflns_limit_k_max 17
_diffrn_reflns_limit_k_min -18
_diffrn_reflns_limit_l_max 30
_diffrn_reflns_limit_l_min -30
_diffrn_reflns_number 33244
_diffrn_reflns_theta_full 25.01
_diffrn_reflns_theta_max 25.01
_diffrn_reflns_theta_min 1.19
_exptl_absorpt_coefficient_mu 2.167
_exptl_absorpt_correction_T_max 0.6134
_exptl_absorpt_correction_T_min 0.5821
_exptl_absorpt_correction_type multi-scan
_exptl_absorpt_process_details '(SADABS; Sheldrick, 1996)'
_exptl_crystal_colour colourless
_exptl_crystal_density_diffrn 1.570
_exptl_crystal_density_method 'not measured'
_exptl_crystal_description block
_exptl_crystal_F_000 3168
_exptl_crystal_size_max 0.28
_exptl_crystal_size_mid 0.26
_exptl_crystal_size_min 0.25
_refine_diff_density_max 1.518
_refine_diff_density_min -1.112
_refine_ls_extinction_method none
_refine_ls_goodness_of_fit_ref 1.108
_refine_ls_hydrogen_treatment constr
_refine_ls_matrix_type full
_refine_ls_number_parameters 865
_refine_ls_number_reflns 11810
_refine_ls_number_restraints 0
_refine_ls_restrained_S_all 1.108
_refine_ls_R_factor_all 0.0814
_refine_ls_R_factor_gt 0.0425
_refine_ls_shift/su_max 0.001
_refine_ls_shift/su_mean 0.000
_refine_ls_structure_factor_coef Fsqd
_refine_ls_weighting_details 'calc w=1/[\s^2^(Fo^2^)+(0.0296P)^2^+25.2631P] where P=(Fo^2^+2Fc^2^)/3'
_refine_ls_weighting_scheme calc
_refine_ls_wR_factor_gt 0.0850
_refine_ls_wR_factor_ref 0.1120
_reflns_number_gt 8197
_reflns_number_total 11810
_reflns_threshold_expression I>2\s(I)
_cod_data_source_file cv2614.cif
_cod_data_source_block I
_cod_original_cell_volume 6705.3(11)
_cod_original_sg_symbol_H-M 'P 21/c'
_cod_database_code 2223352
_cod_database_fobs_code 2223352

loop_
_symmetry_equiv_pos_as_xyz
'x, y, z'
'-x, y+1/2, -z+1/2'
'-x, -y, -z'
'x, -y-1/2, z-1/2'

loop_
_atom_site_type_symbol
_atom_site_label
_atom_site_fract_x
_atom_site_fract_y
_atom_site_fract_z
_atom_site_U_iso_or_equiv
_atom_site_adp_type
_atom_site_calc_flag
_atom_site_refinement_flags
_atom_site_occupancy
_atom_site_disorder_assembly
_atom_site_disorder_group
Tb Tb1 0.156242(19) 0.90029(2) 0.302963(13) 0.03315(10) Uani d . 1 . .
Tb Tb2 0.403401(19) 0.95496(2) 0.344664(13) 0.03370(10) Uani d . 1 . .
N N1 0.0528(3) 0.9701(4) 0.2167(2) 0.0458(16) Uani d . 1 . .
N N2 0.0703(3) 0.7931(4) 0.2311(2) 0.0447(15) Uani d . 1 . .
N N3 0.4795(3) 1.0566(4) 0.2998(2) 0.0444(15) Uani d . 1 . .
N N4 0.4703(3) 1.0944(4) 0.3993(2) 0.0416(14) Uani d . 1 . .
O O1 0.2305(3) 0.7688(3) 0.3130(2) 0.0477(13) Uani d . 1 . .
O O2 0.3542(3) 0.8143(3) 0.3423(2) 0.0483(13) Uani d . 1 . .
O O3 0.3982(4) 0.4209(4) 0.4281(3) 0.088(2) Uani d . 1 . .
O O4 0.2428(3) 0.9104(3) 0.3880(2) 0.0485(13) Uani d . 1 . .
O O5 0.3666(3) 0.9543(3) 0.42385(18) 0.0434(12) Uani d . 1 . .
O O6 0.2860(3) 0.8758(4) 0.6389(2) 0.0623(16) Uani d . 1 . .
O O7 0.2204(3) 0.9192(3) 0.24124(19) 0.0477(13) Uani d . 1 . .
O O8 0.3457(3) 0.9371(3) 0.24865(19) 0.0486(13) Uani d . 1 . .
O O9 0.1865(4) 0.9014(5) -0.0066(2) 0.096(2) Uani d . 1 . .
O O10 0.1826(3) 1.0530(3) 0.31167(19) 0.0469(13) Uani d . 1 . .
O O11 0.3095(3) 1.0625(3) 0.3206(2) 0.0486(13) Uani d . 1 . .
O O12 0.1910(4) 1.4464(4) 0.2350(3) 0.0800(19) Uani d . 1 . .
O O13 0.0497(3) 0.9445(4) 0.3315(2) 0.0551(14) Uani d . 1 . .
O O14 0.0910(3) 0.8093(4) 0.3544(2) 0.0504(13) Uani d . 1 . .
O O15 -0.0952(3) 0.8809(4) 0.5200(2) 0.0610(16) Uani d . 1 . .
O O16 0.5180(3) 0.8924(3) 0.41040(19) 0.0475(13) Uani d . 1 . .
O O17 0.5050(3) 0.8663(3) 0.3247(2) 0.0492(13) Uani d . 1 . .
O O18 0.8270(3) 0.6680(4) 0.4474(3) 0.0770(19) Uani d . 1 . .
C C1 0.3028(5) 0.7558(5) 0.3359(3) 0.0441(18) Uani d . 1 . .
C C2 0.3292(4) 0.6660(5) 0.3570(3) 0.0450(19) Uani d . 1 . .
C C3 0.4031(5) 0.6515(5) 0.3938(3) 0.056(2) Uani d . 1 . .
H H3 0.4385 0.6981 0.4037 0.067 Uiso calc R 1 . .
C C4 0.4249(6) 0.5694(6) 0.4161(4) 0.067(3) Uani d . 1 . .
H H4 0.4747 0.5607 0.4411 0.080 Uiso calc R 1 . .
C C5 0.3724(6) 0.4994(6) 0.4013(4) 0.066(2) Uani d . 1 . .
C C6 0.3015(6) 0.5116(6) 0.3641(4) 0.067(2) Uani d . 1 . .
H H6 0.2673 0.4641 0.3528 0.080 Uiso calc R 1 . .
C C7 0.2791(5) 0.5946(5) 0.3425(3) 0.059(2) Uani d . 1 . .
H H7 0.2292 0.6026 0.3176 0.071 Uiso calc R 1 . .
C C8 0.3430(7) 0.3499(7) 0.4175(5) 0.108(4) Uani d . 1 . .
H H8A 0.2956 0.3700 0.4228 0.163 Uiso calc R 1 . .
H H8B 0.3647 0.3020 0.4421 0.163 Uiso calc R 1 . .
H H8C 0.3318 0.3301 0.3806 0.163 Uiso calc R 1 . .
C C9 0.3033(5) 0.9272(5) 0.4283(3) 0.0411(18) Uani d . 1 . .
C C10 0.2972(4) 0.9135(5) 0.4836(3) 0.0389(17) Uani d . 1 . .
C C11 0.3432(4) 0.9604(5) 0.5284(3) 0.0436(18) Uani d . 1 . .
H H11 0.3795 1.0009 0.5243 0.052 Uiso calc R 1 . .
C C12 0.3360(5) 0.9479(5) 0.5788(3) 0.0485(19) Uani d . 1 . .
H H12 0.3650 0.9823 0.6082 0.058 Uiso calc R 1 . .
C C13 0.2861(5) 0.8848(5) 0.5860(3) 0.048(2) Uani d . 1 . .
C C14 0.2393(5) 0.8365(5) 0.5424(3) 0.051(2) Uani d . 1 . .
H H14 0.2048 0.7943 0.5472 0.061 Uiso calc R 1 . .
C C15 0.2451(4) 0.8523(5) 0.4910(3) 0.0480(19) Uani d . 1 . .
H H15 0.2132 0.8211 0.4611 0.058 Uiso calc R 1 . .
C C16 0.2457(6) 0.8031(7) 0.6507(4) 0.083(3) Uani d . 1 . .
H H16A 0.1903 0.8115 0.6339 0.124 Uiso calc R 1 . .
H H16B 0.2578 0.7981 0.6895 0.124 Uiso calc R 1 . .
H H16C 0.2614 0.7501 0.6368 0.124 Uiso calc R 1 . .
C C17 0.2743(5) 0.9302(5) 0.2215(3) 0.0467(19) Uani d . 1 . .
C C18 0.2514(5) 0.9320(6) 0.1608(3) 0.049(2) Uani d . 1 . .
C C19 0.3025(5) 0.9575(6) 0.1344(3) 0.062(2) Uani d . 1 . .
H H19 0.3517 0.9789 0.1547 0.075 Uiso calc R 1 . .
C C20 0.2823(5) 0.9521(7) 0.0780(4) 0.073(3) Uani d . 1 . .
H H20 0.3168 0.9712 0.0604 0.088 Uiso calc R 1 . .
C C21 0.2100(6) 0.9176(7) 0.0487(4) 0.076(3) Uani d . 1 . .
C C22 0.1562(5) 0.8970(7) 0.0733(3) 0.068(3) Uani d . 1 . .
H H22 0.1060 0.8787 0.0528 0.081 Uiso calc R 1 . .
C C23 0.1776(5) 0.9039(6) 0.1288(3) 0.058(2) Uani d . 1 . .
H H23 0.1413 0.8890 0.1458 0.069 Uiso calc R 1 . .
C C24 0.2438(7) 0.9014(10) -0.0327(4) 0.122(5) Uani d . 1 . .
H H24A 0.2626 0.9605 -0.0337 0.184 Uiso calc R 1 . .
H H24B 0.2212 0.8796 -0.0693 0.184 Uiso calc R 1 . .
H H24C 0.2867 0.8640 -0.0130 0.184 Uiso calc R 1 . .
C C25 0.2427(5) 1.0959(5) 0.3102(3) 0.0431(18) Uani d . 1 . .
C C26 0.2319(4) 1.1894(5) 0.2925(3) 0.0452(19) Uani d . 1 . .
C C27 0.2883(5) 1.2327(5) 0.2770(3) 0.055(2) Uani d . 1 . .
H H27 0.3350 1.2039 0.2797 0.066 Uiso calc R 1 . .
C C28 0.2765(5) 1.3190(6) 0.2573(4) 0.063(2) Uani d . 1 . .
H H28 0.3149 1.3472 0.2466 0.076 Uiso calc R 1 . .
C C29 0.2087(6) 1.3622(6) 0.2539(4) 0.063(2) Uani d . 1 . .
C C30 0.1529(5) 1.3209(6) 0.2701(4) 0.063(2) Uani d . 1 . .
H H30 0.1070 1.3506 0.2680 0.075 Uiso calc R 1 . .
C C31 0.1639(5) 1.2363(5) 0.2892(3) 0.054(2) Uani d . 1 . .
H H31 0.1254 1.2094 0.3004 0.065 Uiso calc R 1 . .
C C32 0.2422(7) 1.4885(7) 0.2114(5) 0.101(4) Uani d . 1 . .
H H32A 0.2933 1.4936 0.2382 0.152 Uiso calc R 1 . .
H H32B 0.2224 1.5462 0.1989 0.152 Uiso calc R 1 . .
H H32C 0.2455 1.4541 0.1812 0.152 Uiso calc R 1 . .
C C33 0.0508(5) 0.8748(6) 0.3593(3) 0.050(2) Uani d . 1 . .
C C34 0.0084(4) 0.8749(5) 0.3994(3) 0.049(2) Uani d . 1 . .
C C35 0.0254(5) 0.8130(5) 0.4410(3) 0.052(2) Uani d . 1 . .
H H35 0.0608 0.7679 0.4421 0.063 Uiso calc R 1 . .
C C36 -0.0095(5) 0.8176(6) 0.4805(3) 0.056(2) Uani d . 1 . .
H H36 0.0037 0.7764 0.5086 0.067 Uiso calc R 1 . .
C C37 -0.0637(5) 0.8822(6) 0.4793(3) 0.053(2) Uani d . 1 . .
C C38 -0.0816(5) 0.9422(6) 0.4381(3) 0.061(2) Uani d . 1 . .
H H38 -0.1182 0.9861 0.4366 0.073 Uiso calc R 1 . .
C C39 -0.0458(5) 0.9385(6) 0.3985(3) 0.058(2) Uani d . 1 . .
H H39 -0.0589 0.9803 0.3707 0.070 Uiso calc R 1 . .
C C40 -0.1497(5) 0.9489(6) 0.5211(4) 0.069(3) Uani d . 1 . .
H H40A -0.1252 1.0055 0.5228 0.103 Uiso calc R 1 . .
H H40B -0.1659 0.9413 0.5526 0.103 Uiso calc R 1 . .
H H40C -0.1946 0.9454 0.4887 0.103 Uiso calc R 1 . .
C C41 0.5420(4) 0.8565(5) 0.3748(3) 0.0450(19) Uani d . 1 . .
C C42 0.6159(4) 0.8032(5) 0.3929(3) 0.0469(19) Uani d . 1 . .
C C43 0.6462(5) 0.7679(6) 0.3556(3) 0.058(2) Uani d . 1 . .
H H43 0.6193 0.7747 0.3185 0.070 Uiso calc R 1 . .
C C44 0.7166(5) 0.7218(6) 0.3724(4) 0.063(2) Uani d . 1 . .
H H44 0.7367 0.6982 0.3466 0.076 Uiso calc R 1 . .
C C45 0.7564(5) 0.7113(6) 0.4265(4) 0.062(2) Uani d . 1 . .
C C46 0.7268(5) 0.7464(6) 0.4639(4) 0.063(2) Uani d . 1 . .
H H46 0.7540 0.7396 0.5009 0.076 Uiso calc R 1 . .
C C47 0.6571(5) 0.7917(6) 0.4477(3) 0.058(2) Uani d . 1 . .
H H47 0.6374 0.8148 0.4738 0.069 Uiso calc R 1 . .
C C48 0.8652(6) 0.6417(7) 0.4097(4) 0.090(3) Uani d . 1 . .
H H48A 0.8345 0.5972 0.3858 0.136 Uiso calc R 1 . .
H H48B 0.9160 0.6182 0.4293 0.136 Uiso calc R 1 . .
H H48C 0.8708 0.6919 0.3887 0.136 Uiso calc R 1 . .
C C49 0.0430(5) 1.0567(6) 0.2093(3) 0.053(2) Uani d . 1 . .
H H49 0.0710 1.0936 0.2376 0.064 Uiso calc R 1 . .
C C50 -0.0062(5) 1.0956(6) 0.1621(3) 0.061(2) Uani d . 1 . .
H H50 -0.0118 1.1567 0.1591 0.073 Uiso calc R 1 . .
C C51 -0.0459(5) 1.0419(6) 0.1204(3) 0.062(2) Uani d . 1 . .
H H51 -0.0782 1.0664 0.0880 0.075 Uiso calc R 1 . .
C C52 -0.0387(5) 0.9507(6) 0.1256(3) 0.054(2) Uani d . 1 . .
C C53 0.0119(4) 0.9164(5) 0.1751(3) 0.0460(19) Uani d . 1 . .
C C54 0.0210(4) 0.8236(5) 0.1827(3) 0.0458(19) Uani d . 1 . .
C C55 -0.0195(4) 0.7657(6) 0.1403(3) 0.051(2) Uani d . 1 . .
C C56 -0.0087(5) 0.6753(6) 0.1504(3) 0.056(2) Uani d . 1 . .
H H56 -0.0348 0.6355 0.1233 0.067 Uiso calc R 1 . .
C C57 0.0387(5) 0.6447(6) 0.1986(3) 0.056(2) Uani d . 1 . .
H H57 0.0455 0.5844 0.2052 0.067 Uiso calc R 1 . .
C C58 0.0773(4) 0.7063(5) 0.2385(3) 0.051(2) Uani d . 1 . .
H H58 0.1096 0.6854 0.2720 0.061 Uiso calc R 1 . .
C C59 -0.0784(5) 0.8895(6) 0.0834(3) 0.062(2) Uani d . 1 . .
H H59 -0.1108 0.9113 0.0502 0.074 Uiso calc R 1 . .
C C60 -0.0703(5) 0.8030(6) 0.0904(3) 0.060(2) Uani d . 1 . .
H H60 -0.0981 0.7656 0.0623 0.072 Uiso calc R 1 . .
C C61 0.4916(5) 1.0356(6) 0.2531(3) 0.053(2) Uani d . 1 . .
H H61 0.4789 0.9787 0.2396 0.063 Uiso calc R 1 . .
C C62 0.5217(5) 1.0929(6) 0.2238(3) 0.056(2) Uani d . 1 . .
H H62 0.5301 1.0743 0.1920 0.067 Uiso calc R 1 . .
C C63 0.5389(5) 1.1761(6) 0.2419(3) 0.056(2) Uani d . 1 . .
H H63 0.5568 1.2165 0.2217 0.067 Uiso calc R 1 . .
C C64 0.5297(5) 1.2019(5) 0.2917(3) 0.052(2) Uani d . 1 . .
C C65 0.5005(4) 1.1385(5) 0.3195(3) 0.0455(19) Uani d . 1 . .
C C66 0.4962(4) 1.1582(5) 0.3725(3) 0.0449(18) Uani d . 1 . .
C C67 0.5231(5) 1.2403(5) 0.3963(3) 0.050(2) Uani d . 1 . .
C C68 0.5279(5) 1.2523(6) 0.4510(3) 0.056(2) Uani d . 1 . .
H H68 0.5469 1.3052 0.4686 0.067 Uiso calc R 1 . .
C C69 0.5050(5) 1.1869(5) 0.4780(3) 0.053(2) Uani d . 1 . .
H H69 0.5093 1.1936 0.5145 0.063 Uiso calc R 1 . .
C C70 0.4751(4) 1.1101(5) 0.4502(3) 0.0453(18) Uani d . 1 . .
H H70 0.4572 1.0667 0.4686 0.054 Uiso calc R 1 . .
C C71 0.5517(5) 1.2869(6) 0.3160(4) 0.060(2) Uani d . 1 . .
H H71 0.5689 1.3300 0.2971 0.072 Uiso calc R 1 . .
C C72 0.5479(5) 1.3052(6) 0.3655(4) 0.061(2) Uani d . 1 . .
H H72 0.5617 1.3612 0.3802 0.074 Uiso calc R 1 . .

loop_
_atom_site_aniso_label
_atom_site_aniso_U_11
_atom_site_aniso_U_22
_atom_site_aniso_U_33
_atom_site_aniso_U_12
_atom_site_aniso_U_13
_atom_site_aniso_U_23
Tb1 0.03549(19) 0.02730(19) 0.03401(19) -0.00289(15) 0.00775(14) -0.00087(15)
Tb2 0.03429(19) 0.0311(2) 0.03439(19) -0.00118(15) 0.00943(14) -0.00004(15)
N1 0.045(4) 0.045(4) 0.046(4) 0.003(3) 0.013(3) -0.001(3)
N2 0.043(4) 0.043(4) 0.048(4) -0.004(3) 0.015(3) -0.005(3)
N3 0.048(4) 0.044(4) 0.044(4) -0.003(3) 0.019(3) 0.001(3)
N4 0.045(4) 0.037(4) 0.045(4) -0.003(3) 0.018(3) 0.000(3)
O1 0.048(3) 0.033(3) 0.056(3) 0.001(2) 0.007(3) -0.002(2)
O2 0.052(3) 0.039(3) 0.053(3) -0.002(3) 0.015(3) 0.001(2)
O3 0.095(5) 0.054(5) 0.101(5) 0.016(4) 0.015(4) 0.023(4)
O4 0.052(3) 0.045(3) 0.044(3) -0.003(3) 0.009(3) 0.002(2)
O5 0.047(3) 0.043(3) 0.044(3) -0.008(2) 0.020(2) -0.001(2)
O6 0.086(4) 0.056(4) 0.051(3) -0.004(3) 0.030(3) 0.004(3)
O7 0.050(3) 0.051(4) 0.044(3) 0.002(3) 0.018(3) 0.000(2)
O8 0.048(3) 0.053(4) 0.042(3) 0.002(3) 0.012(3) 0.000(2)
O9 0.080(5) 0.153(7) 0.048(4) 0.024(5) 0.015(4) 0.005(4)
O10 0.051(3) 0.039(3) 0.051(3) 0.006(3) 0.017(3) 0.004(2)
O11 0.050(3) 0.040(3) 0.053(3) 0.006(3) 0.013(3) 0.001(2)
O12 0.089(5) 0.050(4) 0.099(5) 0.000(4) 0.027(4) 0.020(4)
O13 0.055(3) 0.056(4) 0.059(3) 0.008(3) 0.025(3) 0.013(3)
O14 0.054(3) 0.044(3) 0.056(3) -0.001(3) 0.021(3) 0.002(3)
O15 0.062(4) 0.067(4) 0.062(4) 0.025(3) 0.031(3) 0.022(3)
O16 0.046(3) 0.048(3) 0.046(3) 0.005(3) 0.012(2) -0.004(3)
O17 0.047(3) 0.053(4) 0.046(3) 0.007(3) 0.014(3) 0.002(3)
O18 0.056(4) 0.082(5) 0.084(5) 0.024(3) 0.012(3) 0.004(4)
C1 0.048(5) 0.036(5) 0.048(5) -0.002(4) 0.016(4) 0.000(4)
C2 0.051(5) 0.032(4) 0.054(5) 0.002(4) 0.020(4) 0.004(4)
C3 0.062(6) 0.041(5) 0.063(5) 0.004(4) 0.018(5) 0.003(4)
C4 0.070(6) 0.050(6) 0.072(6) 0.012(5) 0.012(5) 0.010(5)
C5 0.078(7) 0.042(6) 0.076(7) 0.012(5) 0.023(5) 0.013(5)
C6 0.075(7) 0.042(6) 0.077(6) 0.001(5) 0.016(5) 0.011(5)
C7 0.065(6) 0.039(5) 0.067(6) 0.003(4) 0.012(4) 0.005(4)
C8 0.116(10) 0.062(8) 0.135(11) 0.013(7) 0.024(8) 0.036(7)
C9 0.047(5) 0.035(4) 0.042(4) 0.000(3) 0.015(4) 0.000(3)
C10 0.042(4) 0.037(4) 0.039(4) 0.001(3) 0.014(3) 0.001(3)
C11 0.048(5) 0.040(5) 0.042(4) -0.001(4) 0.014(4) 0.000(4)
C12 0.056(5) 0.045(5) 0.044(5) 0.001(4) 0.014(4) -0.001(4)
C13 0.061(5) 0.047(5) 0.042(4) 0.006(4) 0.025(4) 0.002(4)
C14 0.061(5) 0.049(5) 0.048(5) -0.007(4) 0.024(4) 0.004(4)
C15 0.053(5) 0.045(5) 0.045(5) -0.004(4) 0.015(4) 0.003(4)
C16 0.122(9) 0.068(7) 0.069(6) -0.004(6) 0.046(6) 0.007(5)
C17 0.048(5) 0.052(5) 0.043(5) 0.005(4) 0.018(4) 0.000(4)
C18 0.046(5) 0.065(6) 0.038(4) 0.013(4) 0.016(4) 0.006(4)
C19 0.055(5) 0.087(7) 0.045(5) 0.009(5) 0.017(4) 0.012(5)
C20 0.060(6) 0.107(9) 0.053(6) 0.014(6) 0.018(5) 0.012(5)
C21 0.066(7) 0.114(9) 0.043(5) 0.021(6) 0.012(5) 0.009(5)
C22 0.056(6) 0.100(8) 0.046(5) 0.016(5) 0.015(4) 0.004(5)
C23 0.051(5) 0.079(7) 0.043(5) 0.009(5) 0.016(4) 0.004(4)
C24 0.105(10) 0.198(16) 0.066(7) 0.021(10) 0.031(7) 0.008(8)
C25 0.048(5) 0.037(5) 0.048(4) 0.002(4) 0.021(4) 0.000(4)
C26 0.049(5) 0.032(4) 0.058(5) 0.001(4) 0.023(4) 0.004(4)
C27 0.058(5) 0.041(5) 0.072(6) 0.001(4) 0.028(4) 0.009(4)
C28 0.068(6) 0.047(6) 0.083(6) -0.003(5) 0.035(5) 0.013(5)
C29 0.071(6) 0.040(5) 0.077(6) 0.006(5) 0.024(5) 0.014(5)
C30 0.062(6) 0.043(6) 0.083(7) 0.006(4) 0.025(5) 0.009(5)
C31 0.055(5) 0.037(5) 0.073(6) 0.001(4) 0.025(4) 0.006(4)
C32 0.120(10) 0.073(8) 0.118(10) 0.004(7) 0.048(8) 0.027(7)
C33 0.048(5) 0.049(6) 0.054(5) 0.000(4) 0.018(4) 0.011(4)
C34 0.048(5) 0.050(5) 0.053(5) 0.006(4) 0.021(4) 0.012(4)
C35 0.053(5) 0.050(5) 0.059(5) 0.011(4) 0.025(4) 0.013(4)
C36 0.058(5) 0.058(6) 0.058(5) 0.017(4) 0.027(4) 0.019(4)
C37 0.053(5) 0.055(6) 0.057(5) 0.015(4) 0.027(4) 0.018(4)
C38 0.056(5) 0.062(6) 0.065(6) 0.023(4) 0.021(5) 0.021(5)
C39 0.058(5) 0.058(6) 0.061(5) 0.014(4) 0.024(4) 0.019(4)
C40 0.068(6) 0.078(7) 0.068(6) 0.026(5) 0.034(5) 0.018(5)
C41 0.042(5) 0.046(5) 0.049(5) 0.000(4) 0.017(4) 0.004(4)
C42 0.039(4) 0.051(5) 0.052(5) 0.007(4) 0.017(4) 0.002(4)
C43 0.049(5) 0.064(6) 0.058(5) 0.012(4) 0.013(4) 0.001(4)
C44 0.053(5) 0.069(7) 0.066(6) 0.017(5) 0.019(5) -0.003(5)
C45 0.048(5) 0.064(6) 0.069(6) 0.014(4) 0.013(5) 0.007(5)
C46 0.052(5) 0.069(6) 0.063(6) 0.016(5) 0.011(4) 0.007(5)
C47 0.048(5) 0.065(6) 0.058(5) 0.012(4) 0.015(4) 0.003(4)
C48 0.065(7) 0.091(9) 0.106(9) 0.023(6) 0.016(6) -0.007(7)
C49 0.055(5) 0.046(5) 0.052(5) 0.005(4) 0.010(4) 0.000(4)
C50 0.063(6) 0.056(6) 0.054(5) 0.010(5) 0.005(4) 0.003(5)
C51 0.062(6) 0.063(6) 0.051(5) 0.007(5) 0.003(4) 0.001(5)
C52 0.053(5) 0.057(6) 0.045(5) 0.003(4) 0.009(4) -0.008(4)
C53 0.045(5) 0.052(5) 0.039(4) 0.000(4) 0.012(4) -0.004(4)
C54 0.044(5) 0.052(5) 0.041(4) -0.002(4) 0.015(4) -0.008(4)
C55 0.048(5) 0.054(6) 0.047(5) -0.002(4) 0.013(4) -0.010(4)
C56 0.053(5) 0.055(6) 0.054(5) -0.005(4) 0.009(4) -0.018(4)
C57 0.052(5) 0.049(5) 0.061(6) -0.009(4) 0.013(4) -0.013(4)
C58 0.049(5) 0.044(5) 0.055(5) -0.006(4) 0.011(4) -0.006(4)
C59 0.060(6) 0.066(7) 0.049(5) 0.003(5) 0.003(4) -0.004(5)
C60 0.056(5) 0.063(7) 0.051(5) -0.003(5) 0.005(4) -0.014(5)
C61 0.057(5) 0.053(6) 0.050(5) -0.006(4) 0.022(4) -0.002(4)
C62 0.062(6) 0.059(6) 0.052(5) -0.005(4) 0.029(4) 0.005(4)
C63 0.061(5) 0.055(6) 0.056(5) -0.006(4) 0.025(4) 0.012(4)
C64 0.057(5) 0.048(5) 0.054(5) -0.005(4) 0.021(4) 0.007(4)
C65 0.048(5) 0.040(5) 0.050(5) -0.002(4) 0.019(4) 0.005(4)
C66 0.048(5) 0.039(5) 0.050(5) -0.003(4) 0.019(4) 0.004(4)
C67 0.056(5) 0.040(5) 0.055(5) -0.005(4) 0.020(4) 0.000(4)
C68 0.064(6) 0.042(5) 0.059(5) -0.007(4) 0.018(4) -0.009(4)
C69 0.060(5) 0.046(5) 0.052(5) -0.005(4) 0.019(4) -0.006(4)
C70 0.049(5) 0.040(5) 0.048(5) -0.004(4) 0.017(4) -0.001(4)
C71 0.070(6) 0.049(6) 0.063(6) -0.007(4) 0.022(5) 0.008(4)
C72 0.071(6) 0.047(6) 0.065(6) -0.009(4) 0.020(5) 0.000(4)

loop_
_atom_type_symbol
_atom_type_description
_atom_type_scat_dispersion_real
_atom_type_scat_dispersion_imag
_atom_type_scat_source
C C 0.0033 0.0016 'International Tables Vol C Tables 4.2.6.8 and 6.1.1.4'
H H 0.0000 0.0000 'International Tables Vol C Tables 4.2.6.8 and 6.1.1.4'
N N 0.0061 0.0033 'International Tables Vol C Tables 4.2.6.8 and 6.1.1.4'
O O 0.0106 0.0060 'International Tables Vol C Tables 4.2.6.8 and 6.1.1.4'
Tb Tb -0.1723 4.1537 'International Tables Vol C Tables 4.2.6.8 and 6.1.1.4'

loop_
_geom_angle_atom_site_label_1
_geom_angle_atom_site_label_2
_geom_angle_atom_site_label_3
_geom_angle_site_symmetry_1
_geom_angle_site_symmetry_3
_geom_angle
_geom_angle_publ_flag
O4 Tb1 O7 . . 109.32(18) ?
O4 Tb1 O10 . . 77.66(17) ?
O7 Tb1 O10 . . 79.12(17) ?
O4 Tb1 O1 . . 76.26(17) ?
O7 Tb1 O1 . . 77.51(18) ?
O10 Tb1 O1 . . 136.51(17) ?
O4 Tb1 O13 . . 92.76(18) ?
O7 Tb1 O13 . . 146.47(18) ?
O10 Tb1 O13 . . 81.51(18) ?
O1 Tb1 O13 . . 133.68(18) ?
O4 Tb1 O14 . . 78.98(17) ?
O7 Tb1 O14 . . 153.05(18) ?
O10 Tb1 O14 . . 127.78(17) ?
O1 Tb1 O14 . . 79.88(18) ?
O13 Tb1 O14 . . 53.80(18) ?
O4 Tb1 N2 . . 144.37(19) ?
O7 Tb1 N2 . . 83.94(18) ?
O10 Tb1 N2 . . 137.97(19) ?
O1 Tb1 N2 . . 74.66(18) ?
O13 Tb1 N2 . . 92.62(19) ?
O14 Tb1 N2 . . 76.05(18) ?
O4 Tb1 N1 . . 151.71(19) ?
O7 Tb1 N1 . . 74.56(18) ?
O10 Tb1 N1 . . 75.64(18) ?
O1 Tb1 N1 . . 130.75(18) ?
O13 Tb1 N1 . . 74.27(18) ?
O14 Tb1 N1 . . 110.68(18) ?
N2 Tb1 N1 . . 62.8(2) ?
O11 Tb2 O2 . . 114.01(18) ?
O11 Tb2 O5 . . 81.14(17) ?
O2 Tb2 O5 . . 78.68(17) ?
O11 Tb2 O8 . . 76.29(17) ?
O2 Tb2 O8 . . 80.42(17) ?
O5 Tb2 O8 . . 139.48(17) ?
O11 Tb2 O16 . . 149.78(17) ?
O2 Tb2 O16 . . 83.65(17) ?
O5 Tb2 O16 . . 78.59(17) ?
O8 Tb2 O16 . . 132.73(17) ?
O11 Tb2 O17 . . 150.30(17) ?
O2 Tb2 O17 . . 78.26(17) ?
O5 Tb2 O17 . . 128.53(17) ?
O8 Tb2 O17 . . 79.59(17) ?
O16 Tb2 O17 . . 53.60(16) ?
O11 Tb2 N3 . . 84.77(19) ?
O2 Tb2 N3 . . 142.89(18) ?
O5 Tb2 N3 . . 137.67(18) ?
O8 Tb2 N3 . . 73.18(18) ?
O16 Tb2 N3 . . 95.37(18) ?
O17 Tb2 N3 . . 71.76(18) ?
O11 Tb2 N4 . . 75.08(18) ?
O2 Tb2 N4 . . 150.43(18) ?
O5 Tb2 N4 . . 75.02(17) ?
O8 Tb2 N4 . . 128.85(18) ?
O16 Tb2 N4 . . 78.16(18) ?
O17 Tb2 N4 . . 108.14(18) ?
N3 Tb2 N4 . . 62.80(18) ?
C49 N1 C53 . . 117.6(7) ?
C49 N1 Tb1 . . 123.0(5) ?
C53 N1 Tb1 . . 119.2(5) ?
C58 N2 C54 . . 118.2(7) ?
C58 N2 Tb1 . . 120.8(5) ?
C54 N2 Tb1 . . 120.8(5) ?
C61 N3 C65 . . 117.0(6) ?
C61 N3 Tb2 . . 122.4(5) ?
C65 N3 Tb2 . . 120.1(5) ?
C70 N4 C66 . . 117.8(6) ?
C70 N4 Tb2 . . 123.9(5) ?
C66 N4 Tb2 . . 118.1(5) ?
C1 O1 Tb1 . . 130.2(5) ?
C1 O2 Tb2 . . 156.9(5) ?
C5 O3 C8 . . 116.8(8) ?
C9 O4 Tb1 . . 163.0(5) ?
C9 O5 Tb2 . . 127.3(4) ?
C13 O6 C16 . . 117.5(7) ?
C17 O7 Tb1 . . 161.1(5) ?
C17 O8 Tb2 . . 127.9(5) ?
C21 O9 C24 . . 118.4(8) ?
C25 O10 Tb1 . . 130.0(5) ?
C25 O11 Tb2 . . 157.2(5) ?
C29 O12 C32 . . 117.8(8) ?
C33 O13 Tb1 . . 94.5(5) ?
C33 O14 Tb1 . . 90.4(5) ?
C37 O15 C40 . . 118.2(6) ?
C41 O16 Tb2 . . 94.1(4) ?
C41 O17 Tb2 . . 91.6(4) ?
C45 O18 C48 . . 117.1(7) ?
O2 C1 O1 . . 124.0(7) ?
O2 C1 C2 . . 117.7(7) ?
O1 C1 C2 . . 118.3(7) ?
C7 C2 C3 . . 117.6(7) ?
C7 C2 C1 . . 120.9(7) ?
C3 C2 C1 . . 121.4(7) ?
C4 C3 C2 . . 120.9(8) ?
C4 C3 H3 . . 119.5 ?
C2 C3 H3 . . 119.5 ?
C3 C4 C5 . . 119.9(9) ?
C3 C4 H4 . . 120.1 ?
C5 C4 H4 . . 120.1 ?
C6 C5 O3 . . 124.6(9) ?
C6 C5 C4 . . 119.9(8) ?
O3 C5 C4 . . 115.5(9) ?
C5 C6 C7 . . 120.1(9) ?
C5 C6 H6 . . 120.0 ?
C7 C6 H6 . . 120.0 ?
C2 C7 C6 . . 121.5(8) ?
C2 C7 H7 . . 119.2 ?
C6 C7 H7 . . 119.2 ?
O3 C8 H8A . . 109.5 ?
O3 C8 H8B . . 109.5 ?
H8A C8 H8B . . 109.5 ?
O3 C8 H8C . . 109.5 ?
H8A C8 H8C . . 109.5 ?
H8B C8 H8C . . 109.5 ?
O5 C9 O4 . . 123.8(7) ?
O5 C9 C10 . . 119.4(7) ?
O4 C9 C10 . . 116.8(7) ?
C15 C10 C11 . . 118.4(7) ?
C15 C10 C9 . . 119.8(7) ?
C11 C10 C9 . . 121.8(7) ?
C12 C11 C10 . . 121.0(7) ?
C12 C11 H11 . . 119.5 ?
C10 C11 H11 . . 119.5 ?
C13 C12 C11 . . 119.9(7) ?
C13 C12 H12 . . 120.1 ?
C11 C12 H12 . . 120.1 ?
C12 C13 C14 . . 120.9(7) ?
C12 C13 O6 . . 114.7(7) ?
C14 C13 O6 . . 124.4(7) ?
C13 C14 C15 . . 118.5(7) ?
C13 C14 H14 . . 120.8 ?
C15 C14 H14 . . 120.8 ?
C10 C15 C14 . . 121.2(7) ?
C10 C15 H15 . . 119.4 ?
C14 C15 H15 . . 119.4 ?
O6 C16 H16A . . 109.5 ?
O6 C16 H16B . . 109.5 ?
H16A C16 H16B . . 109.5 ?
O6 C16 H16C . . 109.5 ?
H16A C16 H16C . . 109.5 ?
H16B C16 H16C . . 109.5 ?
O7 C17 O8 . . 125.2(7) ?
O7 C17 C18 . . 116.8(7) ?
O8 C17 C18 . . 118.0(7) ?
C19 C18 C23 . . 117.4(7) ?
C19 C18 C17 . . 122.1(7) ?
C23 C18 C17 . . 120.4(7) ?
C18 C19 C20 . . 121.4(8) ?
C18 C19 H19 . . 119.3 ?
C20 C19 H19 . . 119.3 ?
C21 C20 C19 . . 118.5(9) ?
C21 C20 H20 . . 120.7 ?
C19 C20 H20 . . 120.7 ?
C22 C21 O9 . . 115.0(9) ?
C22 C21 C20 . . 121.3(9) ?
O9 C21 C20 . . 123.7(9) ?
C21 C22 C23 . . 118.5(9) ?
C21 C22 H22 . . 120.8 ?
C23 C22 H22 . . 120.8 ?
C22 C23 C18 . . 122.7(8) ?
C22 C23 H23 . . 118.7 ?
C18 C23 H23 . . 118.7 ?
O9 C24 H24A . . 109.5 ?
O9 C24 H24B . . 109.5 ?
H24A C24 H24B . . 109.5 ?
O9 C24 H24C . . 109.5 ?
H24A C24 H24C . . 109.5 ?
H24B C24 H24C . . 109.5 ?
O11 C25 O10 . . 123.8(7) ?
O11 C25 C26 . . 118.2(7) ?
O10 C25 C26 . . 117.9(7) ?
C27 C26 C31 . . 117.4(7) ?
C27 C26 C25 . . 120.7(7) ?
C31 C26 C25 . . 121.9(7) ?
C26 C27 C28 . . 120.9(8) ?
C26 C27 H27 . . 119.5 ?
C28 C27 H27 . . 119.5 ?
C29 C28 C27 . . 120.0(8) ?
C29 C28 H28 . . 120.0 ?
C27 C28 H28 . . 120.0 ?
C30 C29 C28 . . 119.8(8) ?
C30 C29 O12 . . 115.4(8) ?
C28 C29 O12 . . 124.8(8) ?
C29 C30 C31 . . 120.6(8) ?
C29 C30 H30 . . 119.7 ?
C31 C30 H30 . . 119.7 ?
C30 C31 C26 . . 121.2(8) ?
C30 C31 H31 . . 119.4 ?
C26 C31 H31 . . 119.4 ?
O12 C32 H32A . . 109.5 ?
O12 C32 H32B . . 109.5 ?
H32A C32 H32B . . 109.5 ?
O12 C32 H32C . . 109.5 ?
H32A C32 H32C . . 109.5 ?
H32B C32 H32C . . 109.5 ?
O14 C33 O13 . . 119.9(7) ?
O14 C33 C34 . . 121.2(7) ?
O13 C33 C34 . . 118.8(7) ?
C39 C34 C35 . . 117.5(7) ?
C39 C34 C33 . . 121.4(7) ?
C35 C34 C33 . . 121.0(7) ?
C36 C35 C34 . . 120.8(7) ?
C36 C35 H35 . . 119.6 ?
C34 C35 H35 . . 119.6 ?
C35 C36 C37 . . 121.1(7) ?
C35 C36 H36 . . 119.4 ?
C37 C36 H36 . . 119.4 ?
O15 C37 C38 . . 124.9(7) ?
O15 C37 C36 . . 116.7(7) ?
C38 C37 C36 . . 118.4(7) ?
C37 C38 C39 . . 120.7(8) ?
C37 C38 H38 . . 119.7 ?
C39 C38 H38 . . 119.7 ?
C34 C39 C38 . . 121.5(8) ?
C34 C39 H39 . . 119.3 ?
C38 C39 H39 . . 119.3 ?
O15 C40 H40A . . 109.5 ?
O15 C40 H40B . . 109.5 ?
H40A C40 H40B . . 109.5 ?
O15 C40 H40C . . 109.5 ?
H40A C40 H40C . . 109.5 ?
H40B C40 H40C . . 109.5 ?
O17 C41 O16 . . 120.6(7) ?
O17 C41 C42 . . 120.3(7) ?
O16 C41 C42 . . 119.0(7) ?
C43 C42 C47 . . 118.2(7) ?
C43 C42 C41 . . 120.6(7) ?
C47 C42 C41 . . 121.1(7) ?
C42 C43 C44 . . 120.7(8) ?
C42 C43 H43 . . 119.6 ?
C44 C43 H43 . . 119.6 ?
C45 C44 C43 . . 120.2(8) ?
C45 C44 H44 . . 119.9 ?
C43 C44 H44 . . 119.9 ?
C46 C45 C44 . . 119.4(8) ?
C46 C45 O18 . . 115.7(8) ?
C44 C45 O18 . . 124.8(8) ?
C45 C46 C47 . . 120.8(8) ?
C45 C46 H46 . . 119.6 ?
C47 C46 H46 . . 119.6 ?
C46 C47 C42 . . 120.6(8) ?
C46 C47 H47 . . 119.7 ?
C42 C47 H47 . . 119.7 ?
O18 C48 H48A . . 109.5 ?
O18 C48 H48B . . 109.5 ?
H48A C48 H48B . . 109.5 ?
O18 C48 H48C . . 109.5 ?
H48A C48 H48C . . 109.5 ?
H48B C48 H48C . . 109.5 ?
N1 C49 C50 . . 124.2(8) ?
N1 C49 H49 . . 117.9 ?
C50 C49 H49 . . 117.9 ?
C51 C50 C49 . . 118.0(9) ?
C51 C50 H50 . . 121.0 ?
C49 C50 H50 . . 121.0 ?
C50 C51 C52 . . 120.7(8) ?
C50 C51 H51 . . 119.7 ?
C52 C51 H51 . . 119.7 ?
C51 C52 C53 . . 117.8(7) ?
C51 C52 C59 . . 124.0(8) ?
C53 C52 C59 . . 118.1(8) ?
N1 C53 C52 . . 121.7(7) ?
N1 C53 C54 . . 118.2(7) ?
C52 C53 C54 . . 120.1(7) ?
N2 C54 C55 . . 121.7(7) ?
N2 C54 C53 . . 118.3(7) ?
C55 C54 C53 . . 120.0(7) ?
C56 C55 C54 . . 117.3(7) ?
C56 C55 C60 . . 124.3(8) ?
C54 C55 C60 . . 118.4(8) ?
C57 C56 C55 . . 121.3(8) ?
C57 C56 H56 . . 119.3 ?
C55 C56 H56 . . 119.3 ?
C56 C57 C58 . . 118.0(8) ?
C56 C57 H57 . . 121.0 ?
C58 C57 H57 . . 121.0 ?
N2 C58 C57 . . 123.5(8) ?
N2 C58 H58 . . 118.2 ?
C57 C58 H58 . . 118.2 ?
C60 C59 C52 . . 122.0(8) ?
C60 C59 H59 . . 119.0 ?
C52 C59 H59 . . 119.0 ?
C59 C60 C55 . . 121.4(8) ?
C59 C60 H60 . . 119.3 ?
C55 C60 H60 . . 119.3 ?
N3 C61 C62 . . 124.1(8) ?
N3 C61 H61 . . 117.9 ?
C62 C61 H61 . . 117.9 ?
C63 C62 C61 . . 118.9(8) ?
C63 C62 H62 . . 120.5 ?
C61 C62 H62 . . 120.5 ?
C62 C63 C64 . . 119.8(7) ?
C62 C63 H63 . . 120.1 ?
C64 C63 H63 . . 120.1 ?
C65 C64 C63 . . 117.3(8) ?
C65 C64 C71 . . 119.0(7) ?
C63 C64 C71 . . 123.6(7) ?
N3 C65 C64 . . 122.7(7) ?
N3 C65 C66 . . 117.3(6) ?
C64 C65 C66 . . 119.9(7) ?
N4 C66 C67 . . 122.1(7) ?
N4 C66 C65 . . 118.7(7) ?
C67 C66 C65 . . 119.2(7) ?
C66 C67 C68 . . 117.3(7) ?
C66 C67 C72 . . 119.3(7) ?
C68 C67 C72 . . 123.3(8) ?
C69 C68 C67 . . 120.0(8) ?
C69 C68 H68 . . 120.0 ?
C67 C68 H68 . . 120.0 ?
C68 C69 C70 . . 118.6(8) ?
C68 C69 H69 . . 120.7 ?
C70 C69 H69 . . 120.7 ?
N4 C70 C69 . . 124.1(7) ?
N4 C70 H70 . . 117.9 ?
C69 C70 H70 . . 117.9 ?
C72 C71 C64 . . 121.1(8) ?
C72 C71 H71 . . 119.5 ?
C64 C71 H71 . . 119.5 ?
C71 C72 C67 . . 121.2(8) ?
C71 C72 H72 . . 119.4 ?
C67 C72 H72 . . 119.4 ?

loop_
_geom_bond_atom_site_label_1
_geom_bond_atom_site_label_2
_geom_bond_site_symmetry_2
_geom_bond_distance
_geom_bond_publ_flag
Tb1 O4 . 2.255(5) ?
Tb1 O7 . 2.281(5) ?
Tb1 O10 . 2.357(5) ?
Tb1 O1 . 2.367(5) ?
Tb1 O13 . 2.373(5) ?
Tb1 O14 . 2.469(5) ?
Tb1 N2 . 2.575(6) ?
Tb1 N1 . 2.624(6) ?
Tb2 O11 . 2.286(5) ?
Tb2 O2 . 2.300(5) ?
Tb2 O5 . 2.357(4) ?
Tb2 O8 . 2.381(5) ?
Tb2 O16 . 2.405(5) ?
Tb2 O17 . 2.460(5) ?
Tb2 N3 . 2.582(6) ?
Tb2 N4 . 2.610(6) ?
N1 C49 . 1.329(9) ?
N1 C53 . 1.360(9) ?
N2 C58 . 1.327(9) ?
N2 C54 . 1.360(9) ?
N3 C61 . 1.336(9) ?
N3 C65 . 1.348(9) ?
N4 C70 . 1.317(9) ?
N4 C66 . 1.360(9) ?
O1 C1 . 1.260(8) ?
O2 C1 . 1.254(8) ?
O3 C5 . 1.378(10) ?
O3 C8 . 1.430(12) ?
O4 C9 . 1.267(8) ?
O5 C9 . 1.255(8) ?
O6 C13 . 1.381(8) ?
O6 C16 . 1.408(10) ?
O7 C17 . 1.250(8) ?
O8 C17 . 1.255(9) ?
O9 C21 . 1.378(10) ?
O9 C24 . 1.412(12) ?
O10 C25 . 1.277(8) ?
O11 C25 . 1.252(8) ?
O12 C29 . 1.366(10) ?
O12 C32 . 1.415(11) ?
O13 C33 . 1.273(9) ?
O14 C33 . 1.260(9) ?
O15 C37 . 1.353(9) ?
O15 C40 . 1.430(9) ?
O16 C41 . 1.264(8) ?
O17 C41 . 1.261(8) ?
O18 C45 . 1.376(9) ?
O18 C48 . 1.427(11) ?
C1 C2 . 1.485(10) ?
C2 C7 . 1.380(11) ?
C2 C3 . 1.381(10) ?
C3 C4 . 1.374(11) ?
C3 H3 . 0.9300 ?
C4 C5 . 1.390(12) ?
C4 H4 . 0.9300 ?
C5 C6 . 1.342(12) ?
C6 C7 . 1.382(11) ?
C6 H6 . 0.9300 ?
C7 H7 . 0.9300 ?
C8 H8A . 0.9600 ?
C8 H8B . 0.9600 ?
C8 H8C . 0.9600 ?
C9 C10 . 1.489(9) ?
C10 C15 . 1.377(10) ?
C10 C11 . 1.384(10) ?
C11 C12 . 1.370(9) ?
C11 H11 . 0.9300 ?
C12 C13 . 1.366(10) ?
C12 H12 . 0.9300 ?
C13 C14 . 1.379(10) ?
C14 C15 . 1.393(10) ?
C14 H14 . 0.9300 ?
C15 H15 . 0.9300 ?
C16 H16A . 0.9600 ?
C16 H16B . 0.9600 ?
C16 H16C . 0.9600 ?
C17 C18 . 1.494(10) ?
C18 C19 . 1.372(10) ?
C18 C23 . 1.385(11) ?
C19 C20 . 1.391(11) ?
C19 H19 . 0.9300 ?
C20 C21 . 1.381(13) ?
C20 H20 . 0.9300 ?
C21 C22 . 1.361(12) ?
C22 C23 . 1.368(10) ?
C22 H22 . 0.9300 ?
C23 H23 . 0.9300 ?
C24 H24A . 0.9600 ?
C24 H24B . 0.9600 ?
C24 H24C . 0.9600 ?
C25 C26 . 1.481(10) ?
C26 C27 . 1.377(10) ?
C26 C31 . 1.398(10) ?
C27 C28 . 1.394(11) ?
C27 H27 . 0.9300 ?
C28 C29 . 1.365(11) ?
C28 H28 . 0.9300 ?
C29 C30 . 1.363(11) ?
C30 C31 . 1.364(11) ?
C30 H30 . 0.9300 ?
C31 H31 . 0.9300 ?
C32 H32A . 0.9600 ?
C32 H32B . 0.9600 ?
C32 H32C . 0.9600 ?
C33 C34 . 1.479(10) ?
C34 C39 . 1.369(10) ?
C34 C35 . 1.387(10) ?
C35 C36 . 1.368(10) ?
C35 H35 . 0.9300 ?
C36 C37 . 1.377(10) ?
C36 H36 . 0.9300 ?
C37 C38 . 1.359(10) ?
C38 C39 . 1.382(11) ?
C38 H38 . 0.9300 ?
C39 H39 . 0.9300 ?
C40 H40A . 0.9600 ?
C40 H40B . 0.9600 ?
C40 H40C . 0.9600 ?
C41 C42 . 1.497(10) ?
C42 C43 . 1.368(10) ?
C42 C47 . 1.383(10) ?
C43 C44 . 1.390(10) ?
C43 H43 . 0.9300 ?
C44 C45 . 1.363(11) ?
C44 H44 . 0.9300 ?
C45 C46 . 1.360(11) ?
C46 C47 . 1.372(10) ?
C46 H46 . 0.9300 ?
C47 H47 . 0.9300 ?
C48 H48A . 0.9600 ?
C48 H48B . 0.9600 ?
C48 H48C . 0.9600 ?
C49 C50 . 1.390(10) ?
C49 H49 . 0.9300 ?
C50 C51 . 1.356(11) ?
C50 H50 . 0.9300 ?
C51 C52 . 1.390(11) ?
C51 H51 . 0.9300 ?
C52 C53 . 1.410(10) ?
C52 C59 . 1.434(11) ?
C53 C54 . 1.422(11) ?
C54 C55 . 1.410(10) ?
C55 C56 . 1.394(11) ?
C55 C60 . 1.437(11) ?
C56 C57 . 1.347(11) ?
C56 H56 . 0.9300 ?
C57 C58 . 1.399(10) ?
C57 H57 . 0.9300 ?
C58 H58 . 0.9300 ?
C59 C60 . 1.324(11) ?
C59 H59 . 0.9300 ?
C60 H60 . 0.9300 ?
C61 C62 . 1.378(10) ?
C61 H61 . 0.9300 ?
C62 C63 . 1.346(11) ?
C62 H62 . 0.9300 ?
C63 C64 . 1.410(11) ?
C63 H63 . 0.9300 ?
C64 C65 . 1.401(10) ?
C64 C71 . 1.431(11) ?
C65 C66 . 1.435(10) ?
C66 C67 . 1.402(10) ?
C67 C68 . 1.406(10) ?
C67 C72 . 1.428(11) ?
C68 C69 . 1.354(11) ?
C68 H68 . 0.9300 ?
C69 C70 . 1.383(10) ?
C69 H69 . 0.9300 ?
C70 H70 . 0.9300 ?
C71 C72 . 1.338(11) ?
C71 H71 . 0.9300 ?
C72 H72 . 0.9300 ?

loop_
_geom_hbond_atom_site_label_D
_geom_hbond_atom_site_label_H
_geom_hbond_atom_site_label_A
_geom_hbond_site_symmetry_A
_geom_hbond_distance_DH
_geom_hbond_distance_HA
_geom_hbond_distance_DA
_geom_hbond_angle_DHA
C32 H32B O6 4_585 0.96 2.51 3.059(13) 116
C51 H51 O9 3_575 0.93 2.41 3.317(10) 164
C56 H56 O15 4_575 0.93 2.56 3.341(9) 143
C60 H60 O15 4_575 0.93 2.48 3.280(10) 144
C69 H69 O16 3_676 0.93 2.52 3.285(9) 139

loop_
_geom_torsion_atom_site_label_1
_geom_torsion_atom_site_label_2
_geom_torsion_atom_site_label_3
_geom_torsion_atom_site_label_4
_geom_torsion_site_symmetry_1
_geom_torsion_site_symmetry_2
_geom_torsion_site_symmetry_3
_geom_torsion_site_symmetry_4
_geom_torsion
_geom_torsion_publ_flag
O4 Tb1 N1 C49 . . . . 12.7(8) ?
O7 Tb1 N1 C49 . . . . -89.5(6) ?
O10 Tb1 N1 C49 . . . . -7.1(6) ?
O1 Tb1 N1 C49 . . . . -147.2(5) ?
O13 Tb1 N1 C49 . . . . 78.0(6) ?
O14 Tb1 N1 C49 . . . . 118.3(6) ?
N2 Tb1 N1 C49 . . . . 179.4(6) ?
O4 Tb1 N1 C53 . . . . -173.6(5) ?
O7 Tb1 N1 C53 . . . . 84.2(5) ?
O10 Tb1 N1 C53 . . . . 166.6(5) ?
O1 Tb1 N1 C53 . . . . 26.5(6) ?
O13 Tb1 N1 C53 . . . . -108.3(5) ?
O14 Tb1 N1 C53 . . . . -68.0(5) ?
N2 Tb1 N1 C53 . . . . -6.9(5) ?
O4 Tb1 N2 C58 . . . . -9.1(7) ?
O7 Tb1 N2 C58 . . . . 105.9(6) ?
O10 Tb1 N2 C58 . . . . 172.2(5) ?
O1 Tb1 N2 C58 . . . . 27.2(5) ?
O13 Tb1 N2 C58 . . . . -107.5(6) ?
O14 Tb1 N2 C58 . . . . -55.9(5) ?
N1 Tb1 N2 C58 . . . . -178.4(6) ?
O4 Tb1 N2 C54 . . . . 176.1(5) ?
O7 Tb1 N2 C54 . . . . -68.9(5) ?
O10 Tb1 N2 C54 . . . . -2.6(6) ?
O1 Tb1 N2 C54 . . . . -147.6(5) ?
O13 Tb1 N2 C54 . . . . 77.6(5) ?
O14 Tb1 N2 C54 . . . . 129.3(5) ?
N1 Tb1 N2 C54 . . . . 6.8(5) ?
O11 Tb2 N3 C61 . . . . -110.7(6) ?
O2 Tb2 N3 C61 . . . . 13.1(7) ?
O5 Tb2 N3 C61 . . . . 178.6(5) ?
O8 Tb2 N3 C61 . . . . -33.4(6) ?
O16 Tb2 N3 C61 . . . . 99.7(6) ?
O17 Tb2 N3 C61 . . . . 50.9(6) ?
N4 Tb2 N3 C61 . . . . 173.4(6) ?
O11 Tb2 N3 C65 . . . . 61.2(5) ?
O2 Tb2 N3 C65 . . . . -175.0(5) ?
O5 Tb2 N3 C65 . . . . -9.5(7) ?
O8 Tb2 N3 C65 . . . . 138.5(6) ?
O16 Tb2 N3 C65 . . . . -88.4(5) ?
O17 Tb2 N3 C65 . . . . -137.2(6) ?
N4 Tb2 N3 C65 . . . . -14.7(5) ?
O11 Tb2 N4 C70 . . . . 96.3(6) ?
O2 Tb2 N4 C70 . . . . -16.2(8) ?
O5 Tb2 N4 C70 . . . . 11.7(5) ?
O8 Tb2 N4 C70 . . . . 154.4(5) ?
O16 Tb2 N4 C70 . . . . -69.5(6) ?
O17 Tb2 N4 C70 . . . . -114.5(6) ?
N3 Tb2 N4 C70 . . . . -171.9(6) ?
O11 Tb2 N4 C66 . . . . -78.0(5) ?
O2 Tb2 N4 C66 . . . . 169.4(5) ?
O5 Tb2 N4 C66 . . . . -162.6(5) ?
O8 Tb2 N4 C66 . . . . -20.0(6) ?
O16 Tb2 N4 C66 . . . . 116.2(5) ?
O17 Tb2 N4 C66 . . . . 71.1(5) ?
N3 Tb2 N4 C66 . . . . 13.7(5) ?
O4 Tb1 O1 C1 . . . . -39.0(6) ?
O7 Tb1 O1 C1 . . . . 74.8(6) ?
O10 Tb1 O1 C1 . . . . 15.7(7) ?
O13 Tb1 O1 C1 . . . . -119.5(6) ?
O14 Tb1 O1 C1 . . . . -120.0(6) ?
N2 Tb1 O1 C1 . . . . 161.8(6) ?
N1 Tb1 O1 C1 . . . . 131.4(6) ?
O11 Tb2 O2 C1 . . . . -2.2(13) ?
O5 Tb2 O2 C1 . . . . 72.7(12) ?
O8 Tb2 O2 C1 . . . . -72.4(12) ?
O16 Tb2 O2 C1 . . . . 152.3(12) ?
O17 Tb2 O2 C1 . . . . -153.7(13) ?
N3 Tb2 O2 C1 . . . . -117.2(12) ?
N4 Tb2 O2 C1 . . . . 100.2(12) ?
O7 Tb1 O4 C9 . . . . 18.8(17) ?
O10 Tb1 O4 C9 . . . . -54.8(17) ?
O1 Tb1 O4 C9 . . . . 90.1(17) ?
O13 Tb1 O4 C9 . . . . -135.5(17) ?
O14 Tb1 O4 C9 . . . . 172.2(17) ?
N2 Tb1 O4 C9 . . . . 126.1(16) ?
N1 Tb1 O4 C9 . . . . -74.4(18) ?
O11 Tb2 O5 C9 . . . . 70.3(6) ?
O2 Tb2 O5 C9 . . . . -46.5(6) ?
O8 Tb2 O5 C9 . . . . 13.8(7) ?
O16 Tb2 O5 C9 . . . . -132.2(6) ?
O17 Tb2 O5 C9 . . . . -111.4(6) ?
N3 Tb2 O5 C9 . . . . 142.4(5) ?
N4 Tb2 O5 C9 . . . . 147.2(6) ?
O4 Tb1 O7 C17 . . . . 4.2(16) ?
O10 Tb1 O7 C17 . . . . 76.9(16) ?
O1 Tb1 O7 C17 . . . . -66.2(16) ?
O13 Tb1 O7 C17 . . . . 132.7(15) ?
O14 Tb1 O7 C17 . . . . -99.8(16) ?
N2 Tb1 O7 C17 . . . . -141.7(16) ?
N1 Tb1 O7 C17 . . . . 154.8(16) ?
O11 Tb2 O8 C17 . . . . -51.0(6) ?
O2 Tb2 O8 C17 . . . . 66.7(6) ?
O5 Tb2 O8 C17 . . . . 7.0(7) ?
O16 Tb2 O8 C17 . . . . 138.8(6) ?
O17 Tb2 O8 C17 . . . . 146.4(6) ?
N3 Tb2 O8 C17 . . . . -139.6(6) ?
N4 Tb2 O8 C17 . . . . -108.6(6) ?
O4 Tb1 O10 C25 . . . . 75.2(6) ?
O7 Tb1 O10 C25 . . . . -37.6(6) ?
O1 Tb1 O10 C25 . . . . 20.9(7) ?
O13 Tb1 O10 C25 . . . . 169.9(6) ?
O14 Tb1 O10 C25 . . . . 140.5(6) ?
N2 Tb1 O10 C25 . . . . -105.7(6) ?
N1 Tb1 O10 C25 . . . . -114.3(6) ?
O2 Tb2 O11 C25 . . . . 13.8(13) ?
O5 Tb2 O11 C25 . . . . -59.6(12) ?
O8 Tb2 O11 C25 . . . . 86.5(13) ?
O16 Tb2 O11 C25 . . . . -107.8(12) ?
O17 Tb2 O11 C25 . . . . 123.1(12) ?
N3 Tb2 O11 C25 . . . . 160.5(13) ?
N4 Tb2 O11 C25 . . . . -136.3(13) ?
O4 Tb1 O13 C33 . . . . -67.6(5) ?
O7 Tb1 O13 C33 . . . . 160.1(4) ?
O10 Tb1 O13 C33 . . . . -144.7(5) ?
O1 Tb1 O13 C33 . . . . 5.9(6) ?
O14 Tb1 O13 C33 . . . . 6.6(4) ?
N2 Tb1 O13 C33 . . . . 77.1(5) ?
N1 Tb1 O13 C33 . . . . 137.9(5) ?
O4 Tb1 O14 C33 . . . . 95.1(5) ?
O7 Tb1 O14 C33 . . . . -153.7(5) ?
O10 Tb1 O14 C33 . . . . 30.4(5) ?
O1 Tb1 O14 C33 . . . . 172.9(5) ?
O13 Tb1 O14 C33 . . . . -6.6(4) ?
N2 Tb1 O14 C33 . . . . -110.5(5) ?
N1 Tb1 O14 C33 . . . . -57.2(5) ?
O11 Tb2 O16 C41 . . . . -152.4(4) ?
O2 Tb2 O16 C41 . . . . 79.1(4) ?
O5 Tb2 O16 C41 . . . . 158.8(5) ?
O8 Tb2 O16 C41 . . . . 8.4(5) ?
O17 Tb2 O16 C41 . . . . -1.0(4) ?
N3 Tb2 O16 C41 . . . . -63.6(5) ?
N4 Tb2 O16 C41 . . . . -124.4(5) ?
O11 Tb2 O17 C41 . . . . 151.9(4) ?
O2 Tb2 O17 C41 . . . . -89.7(4) ?
O5 Tb2 O17 C41 . . . . -24.7(5) ?
O8 Tb2 O17 C41 . . . . -172.0(5) ?
O16 Tb2 O17 C41 . . . . 1.0(4) ?
N3 Tb2 O17 C41 . . . . 112.4(5) ?
N4 Tb2 O17 C41 . . . . 60.4(5) ?
Tb2 O2 C1 O1 . . . . 13.9(18) ?
Tb2 O2 C1 C2 . . . . -165.7(9) ?
Tb1 O1 C1 O2 . . . . -25.2(11) ?
Tb1 O1 C1 C2 . . . . 154.4(5) ?
O2 C1 C2 C7 . . . . -167.2(7) ?
O1 C1 C2 C7 . . . . 13.2(11) ?
O2 C1 C2 C3 . . . . 16.0(11) ?
O1 C1 C2 C3 . . . . -163.6(7) ?
C7 C2 C3 C4 . . . . -1.7(12) ?
C1 C2 C3 C4 . . . . 175.2(7) ?
C2 C3 C4 C5 . . . . 0.5(13) ?
C8 O3 C5 C6 . . . . -4.2(14) ?
C8 O3 C5 C4 . . . . 174.3(9) ?
C3 C4 C5 C6 . . . . 2.0(14) ?
C3 C4 C5 O3 . . . . -176.6(8) ?
O3 C5 C6 C7 . . . . 175.2(9) ?
C4 C5 C6 C7 . . . . -3.2(15) ?
C3 C2 C7 C6 . . . . 0.4(13) ?
C1 C2 C7 C6 . . . . -176.5(8) ?
C5 C6 C7 C2 . . . . 2.1(14) ?
Tb2 O5 C9 O4 . . . . -13.6(10) ?
Tb2 O5 C9 C10 . . . . 166.5(5) ?
Tb1 O4 C9 O5 . . . . -10(2) ?
Tb1 O4 C9 C10 . . . . 169.5(13) ?
O5 C9 C10 C15 . . . . -153.0(7) ?
O4 C9 C10 C15 . . . . 27.2(10) ?
O5 C9 C10 C11 . . . . 26.6(11) ?
O4 C9 C10 C11 . . . . -153.3(7) ?
C15 C10 C11 C12 . . . . -1.4(11) ?
C9 C10 C11 C12 . . . . 179.0(7) ?
C10 C11 C12 C13 . . . . 3.8(12) ?
C11 C12 C13 C14 . . . . -3.6(12) ?
C11 C12 C13 O6 . . . . 177.5(7) ?
C16 O6 C13 C12 . . . . -170.2(8) ?
C16 O6 C13 C14 . . . . 11.0(12) ?
C12 C13 C14 C15 . . . . 1.1(12) ?
O6 C13 C14 C15 . . . . 179.9(7) ?
C11 C10 C15 C14 . . . . -1.1(11) ?
C9 C10 C15 C14 . . . . 178.5(7) ?
C13 C14 C15 C10 . . . . 1.3(12) ?
Tb1 O7 C17 O8 . . . . -1(2) ?
Tb1 O7 C17 C18 . . . . 177.3(12) ?
Tb2 O8 C17 O7 . . . . -10.4(11) ?
Tb2 O8 C17 C18 . . . . 171.7(5) ?
O7 C17 C18 C19 . . . . 169.3(8) ?
O8 C17 C18 C19 . . . . -12.7(12) ?
O7 C17 C18 C23 . . . . -13.5(11) ?
O8 C17 C18 C23 . . . . 164.5(8) ?
C23 C18 C19 C20 . . . . -2.5(13) ?
C17 C18 C19 C20 . . . . 174.7(8) ?
C18 C19 C20 C21 . . . . -2.0(15) ?
C24 O9 C21 C22 . . . . -165.6(10) ?
C24 O9 C21 C20 . . . . 14.4(16) ?
C19 C20 C21 C22 . . . . 6.2(16) ?
C19 C20 C21 O9 . . . . -173.9(9) ?
O9 C21 C22 C23 . . . . 174.4(8) ?
C20 C21 C22 C23 . . . . -5.7(15) ?
C21 C22 C23 C18 . . . . 0.9(14) ?
C19 C18 C23 C22 . . . . 3.1(13) ?
C17 C18 C23 C22 . . . . -174.2(8) ?
Tb2 O11 C25 O10 . . . . -0.6(18) ?
Tb2 O11 C25 C26 . . . . -177.5(9) ?
Tb1 O10 C25 O11 . . . . -23.5(10) ?
Tb1 O10 C25 C26 . . . . 153.3(5) ?
O11 C25 C26 C27 . . . . 13.2(11) ?
O10 C25 C26 C27 . . . . -163.8(7) ?
O11 C25 C26 C31 . . . . -168.6(7) ?
O10 C25 C26 C31 . . . . 14.4(11) ?
C31 C26 C27 C28 . . . . -2.0(12) ?
C25 C26 C27 C28 . . . . 176.3(8) ?
C26 C27 C28 C29 . . . . 0.9(14) ?
C27 C28 C29 C30 . . . . 0.5(14) ?
C27 C28 C29 O12 . . . . -179.6(8) ?
C32 O12 C29 C30 . . . . -172.4(9) ?
C32 O12 C29 C28 . . . . 7.7(14) ?
C28 C29 C30 C31 . . . . -0.7(14) ?
O12 C29 C30 C31 . . . . 179.5(8) ?
C29 C30 C31 C26 . . . . -0.5(14) ?
C27 C26 C31 C30 . . . . 1.8(12) ?
C25 C26 C31 C30 . . . . -176.4(8) ?
Tb1 O14 C33 O13 . . . . 11.5(8) ?
Tb1 O14 C33 C34 . . . . -164.5(7) ?
Tb1 O13 C33 O14 . . . . -12.0(8) ?
Tb1 O13 C33 C34 . . . . 164.1(6) ?
O14 C33 C34 C39 . . . . -168.5(8) ?
O13 C33 C34 C39 . . . . 15.5(12) ?
O14 C33 C34 C35 . . . . 14.9(12) ?
O13 C33 C34 C35 . . . . -161.1(8) ?
C39 C34 C35 C36 . . . . -1.9(13) ?
C33 C34 C35 C36 . . . . 174.8(8) ?
C34 C35 C36 C37 . . . . 1.7(13) ?
C40 O15 C37 C38 . . . . -1.9(13) ?
C40 O15 C37 C36 . . . . 177.9(8) ?
C35 C36 C37 O15 . . . . 179.6(8) ?
C35 C36 C37 C38 . . . . -0.6(14) ?
O15 C37 C38 C39 . . . . 179.5(8) ?
C36 C37 C38 C39 . . . . -0.3(14) ?
C35 C34 C39 C38 . . . . 1.1(13) ?
C33 C34 C39 C38 . . . . -175.6(8) ?
C37 C38 C39 C34 . . . . 0.0(14) ?
Tb2 O17 C41 O16 . . . . -1.8(7) ?
Tb2 O17 C41 C42 . . . . 179.1(6) ?
Tb2 O16 C41 O17 . . . . 1.8(8) ?
Tb2 O16 C41 C42 . . . . -179.0(6) ?
O17 C41 C42 C43 . . . . 3.1(12) ?
O16 C41 C42 C43 . . . . -176.1(8) ?
O17 C41 C42 C47 . . . . -179.8(7) ?
O16 C41 C42 C47 . . . . 1.0(12) ?
C47 C42 C43 C44 . . . . -0.2(13) ?
C41 C42 C43 C44 . . . . 177.0(8) ?
C42 C43 C44 C45 . . . . 0.1(14) ?
C43 C44 C45 C46 . . . . -0.3(14) ?
C43 C44 C45 O18 . . . . -179.1(9) ?
C48 O18 C45 C46 . . . . -171.1(9) ?
C48 O18 C45 C44 . . . . 7.7(14) ?
C44 C45 C46 C47 . . . . 0.5(15) ?
O18 C45 C46 C47 . . . . 179.4(8) ?
C45 C46 C47 C42 . . . . -0.6(14) ?
C43 C42 C47 C46 . . . . 0.4(13) ?
C41 C42 C47 C46 . . . . -176.8(8) ?
C53 N1 C49 C50 . . . . 0.2(12) ?
Tb1 N1 C49 C50 . . . . 174.0(6) ?
N1 C49 C50 C51 . . . . -1.3(13) ?
C49 C50 C51 C52 . . . . 1.6(13) ?
C50 C51 C52 C53 . . . . -1.1(13) ?
C50 C51 C52 C59 . . . . -179.8(8) ?
C49 N1 C53 C52 . . . . 0.4(11) ?
Tb1 N1 C53 C52 . . . . -173.7(6) ?
C49 N1 C53 C54 . . . . -179.2(7) ?
Tb1 N1 C53 C54 . . . . 6.8(9) ?
C51 C52 C53 N1 . . . . 0.0(12) ?
C59 C52 C53 N1 . . . . 178.8(7) ?
C51 C52 C53 C54 . . . . 179.6(7) ?
C59 C52 C53 C54 . . . . -1.6(11) ?
C58 N2 C54 C55 . . . . -2.7(11) ?
Tb1 N2 C54 C55 . . . . 172.3(5) ?
C58 N2 C54 C53 . . . . 178.6(7) ?
Tb1 N2 C54 C53 . . . . -6.5(9) ?
N1 C53 C54 N2 . . . . -0.3(10) ?
C52 C53 C54 N2 . . . . -179.9(7) ?
N1 C53 C54 C55 . . . . -179.1(7) ?
C52 C53 C54 C55 . . . . 1.3(11) ?
N2 C54 C55 C56 . . . . 1.8(11) ?
C53 C54 C55 C56 . . . . -179.5(7) ?
N2 C54 C55 C60 . . . . -179.8(7) ?
C53 C54 C55 C60 . . . . -1.0(11) ?
C54 C55 C56 C57 . . . . -0.3(12) ?
C60 C55 C56 C57 . . . . -178.6(8) ?
C55 C56 C57 C58 . . . . -0.3(12) ?
C54 N2 C58 C57 . . . . 2.2(11) ?
Tb1 N2 C58 C57 . . . . -172.8(6) ?
C56 C57 C58 N2 . . . . -0.7(12) ?
C51 C52 C59 C60 . . . . -179.5(9) ?
C53 C52 C59 C60 . . . . 1.8(13) ?
C52 C59 C60 C55 . . . . -1.6(14) ?
C56 C55 C60 C59 . . . . 179.6(8) ?
C54 C55 C60 C59 . . . . 1.2(13) ?
C65 N3 C61 C62 . . . . -1.9(12) ?
Tb2 N3 C61 C62 . . . . 170.2(6) ?
N3 C61 C62 C63 . . . . -1.5(13) ?
C61 C62 C63 C64 . . . . 3.2(13) ?
C62 C63 C64 C65 . . . . -1.6(12) ?
C62 C63 C64 C71 . . . . 175.4(8) ?
C61 N3 C65 C64 . . . . 3.6(11) ?
Tb2 N3 C65 C64 . . . . -168.8(6) ?
C61 N3 C65 C66 . . . . -173.0(7) ?
Tb2 N3 C65 C66 . . . . 14.6(9) ?
C63 C64 C65 N3 . . . . -1.9(12) ?
C71 C64 C65 N3 . . . . -179.0(7) ?
C63 C64 C65 C66 . . . . 174.6(7) ?
C71 C64 C65 C66 . . . . -2.5(12) ?
C70 N4 C66 C67 . . . . -3.5(11) ?
Tb2 N4 C66 C67 . . . . 171.2(6) ?
C70 N4 C66 C65 . . . . 172.5(7) ?
Tb2 N4 C66 C65 . . . . -12.8(9) ?
N3 C65 C66 N4 . . . . -0.9(11) ?
C64 C65 C66 N4 . . . . -177.6(7) ?
N3 C65 C66 C67 . . . . 175.2(7) ?
C64 C65 C66 C67 . . . . -1.5(11) ?
N4 C66 C67 C68 . . . . 4.6(12) ?
C65 C66 C67 C68 . . . . -171.4(7) ?
N4 C66 C67 C72 . . . . -178.7(7) ?
C65 C66 C67 C72 . . . . 5.3(12) ?
C66 C67 C68 C69 . . . . -1.8(12) ?
C72 C67 C68 C69 . . . . -178.4(8) ?
C67 C68 C69 C70 . . . . -1.7(12) ?
C66 N4 C70 C69 . . . . -0.4(11) ?
Tb2 N4 C70 C69 . . . . -174.8(6) ?
C68 C69 C70 N4 . . . . 3.0(12) ?
C65 C64 C71 C72 . . . . 2.8(13) ?
C63 C64 C71 C72 . . . . -174.2(8) ?
C64 C71 C72 C67 . . . . 1.1(14) ?
C66 C67 C72 C71 . . . . -5.2(13) ?
C68 C67 C72 C71 . . . . 171.3(8) ?
